data_7023963
loop_
_publ_author_name
'Batcup, Rhys'
'Chiu, Frederick Sin Nang'
'Annibale, Vincent T.'
'Huh, Jung-Eun Ustina'
'Tan, Runyu'
'Song, Datong'

_publ_section_title
;
 Selective one-pot syntheses of Pt(II)-Cu(I) heterobimetallic complexes of
 4,5-diazafluorenide derivatives.
;
_journal_issue 46
_journal_name_full 'Dalton transactions (Cambridge, England : 2003)'
_journal_page_first 16343
_journal_page_last 16350
_journal_paper_doi 10.1039/c3dt52135d
_journal_volume 42
_journal_year 2013
_chemical_formula_sum 'C35 H47 N2 Na O6 Pt'
_chemical_formula_weight 809.82
_chemical_name_systematic
;
 ?
;
_space_group_crystal_system monoclinic
_space_group_IT_number 15
_space_group_name_Hall '-C 2yc'
_space_group_name_H-M_alt 'C 1 2/c 1'
_symmetry_space_group_name_Hall '-C 2yc'
_symmetry_space_group_name_H-M 'C 1 2/c 1'
_atom_sites_solution_hydrogens mixed
_audit_creation_method SHELXL-2013
_cell_angle_alpha 90
_cell_angle_beta 113.916(2)
_cell_angle_gamma 90
_cell_formula_units_Z 4
_cell_length_a 18.3296(11)
_cell_length_b 17.6541(10)
_cell_length_c 12.0217(8)
_cell_measurement_reflns_used 13313
_cell_measurement_temperature 150(2)
_cell_measurement_theta_max 24.997
_cell_measurement_theta_min 2.960
_cell_volume 3556.1(4)
_computing_cell_refinement 'Bruker Apex 2 software package'
_computing_data_collection 'Bruker Apex 2 software package'
_computing_data_reduction 'Bruker Apex 2 software package'
_computing_molecular_graphics 'ORTEP and POV-Ray'
_computing_publication_material 'SHELXL-2013 (Sheldrick, 2013)'
_computing_structure_refinement 'SHELXL-2013 (Sheldrick, 2013)'
_computing_structure_solution 'SHELXL-2013 (Sheldrick, 2013)'
_diffrn_ambient_temperature 150(2)
_diffrn_measured_fraction_theta_full 0.973
_diffrn_measured_fraction_theta_max 0.998
_diffrn_measurement_device_type 'Bruker Kappa Apex II CCD'
_diffrn_measurement_method 'phi and omega scans'
_diffrn_radiation_type MoK\a
_diffrn_radiation_wavelength 0.71073
_diffrn_reflns_av_R_equivalents 0.0387
_diffrn_reflns_av_unetI/netI 0.0352
_diffrn_reflns_Laue_measured_fraction_full 0.973
_diffrn_reflns_Laue_measured_fraction_max 0.998
_diffrn_reflns_limit_h_max 21
_diffrn_reflns_limit_h_min -21
_diffrn_reflns_limit_k_max 20
_diffrn_reflns_limit_k_min -20
_diffrn_reflns_limit_l_max 14
_diffrn_reflns_limit_l_min -13
_diffrn_reflns_number 13313
_diffrn_reflns_point_group_measured_fraction_full 0.973
_diffrn_reflns_point_group_measured_fraction_max 0.998
_diffrn_reflns_theta_full 25.242
_diffrn_reflns_theta_max 24.997
_diffrn_reflns_theta_min 2.960
_exptl_absorpt_coefficient_mu 4.002
_exptl_absorpt_correction_T_max 0.7456
_exptl_absorpt_correction_T_min 0.4043
_exptl_absorpt_correction_type multi-scan
_exptl_absorpt_process_details 'Bruker Apex 2'
_exptl_crystal_colour brown
_exptl_crystal_density_diffrn 1.513
_exptl_crystal_description plate
_exptl_crystal_F_000 1632
_exptl_crystal_size_max 0.500
_exptl_crystal_size_mid 0.200
_exptl_crystal_size_min 0.050
_refine_diff_density_max 0.710
_refine_diff_density_min -0.903
_refine_diff_density_rms 0.087
_refine_ls_extinction_method none
_refine_ls_goodness_of_fit_ref 1.039
_refine_ls_hydrogen_treatment constr
_refine_ls_matrix_type full
_refine_ls_number_parameters 227
_refine_ls_number_reflns 3138
_refine_ls_number_restraints 0
_refine_ls_restrained_S_all 1.039
_refine_ls_R_factor_all 0.0270
_refine_ls_R_factor_gt 0.0224
_refine_ls_shift/su_max 0.000
_refine_ls_shift/su_mean 0.000
_refine_ls_structure_factor_coef Fsqd
_refine_ls_weighting_details 'w=1/[\s^2^(Fo^2^)+(0.0233P)^2^+1.5514P] where P=(Fo^2^+2Fc^2^)/3'
_refine_ls_weighting_scheme calc
_refine_ls_wR_factor_gt 0.0479
_refine_ls_wR_factor_ref 0.0494
_reflns_Friedel_coverage 0.000
_reflns_number_gt 2873
_reflns_number_total 3138
_reflns_threshold_expression 'I > 2\s(I)'
_cod_data_source_file c3dt52135d.txt
_cod_data_source_block 3
_cod_depositor_comments
;
The following automatic conversions were performed:

'_exptl_absorpt_correction_type' value 'Multi-Scan' changed to
'multi-scan' according to
/home/saulius/struct/CIF-dictionaries/cif_core.dic dictionary named
'cif_core.dic' version 2.4.2 from 2011-04-26.

Automatic conversion script
Id: cif_fix_values 1891 2012-01-12 08:04:46Z andrius 
;
_cod_database_code 7023963
_shelx_space_group_comment
;
The symmetry employed for this shelxl refinement is uniquely defined
by the following loop, which should always be used as a source of
symmetry information in preference to the above space-group names.
They are only intended as comments.
;
_shelx_estimated_absorpt_t_min 0.240
_shelx_estimated_absorpt_t_max 0.825
_shelxl_version_number 2013-4

loop_
_space_group_symop_operation_xyz
'x, y, z'
'-x, y, -z+1/2'
'x+1/2, y+1/2, z'
'-x+1/2, y+1/2, -z+1/2'
'-x, -y, -z'
'x, -y, z-1/2'
'-x+1/2, -y+1/2, -z'
'x+1/2, -y+1/2, z-1/2'

loop_
_atom_site_label
_atom_site_type_symbol
_atom_site_fract_x
_atom_site_fract_y
_atom_site_fract_z
_atom_site_U_iso_or_equiv
_atom_site_adp_type
_atom_site_occupancy
_atom_site_site_symmetry_order
_atom_site_calc_flag
_atom_site_refinement_flags_posn
_atom_site_refinement_flags_adp
_atom_site_refinement_flags_occupancy
_atom_site_disorder_assembly
_atom_site_disorder_group
Pt1 Pt 0.5000 0.17326(2) 0.2500 0.02339(7) Uani 1 2 d S T P . .
Na1 Na 0.5000 0.28763(10) 0.7500 0.0265(4) Uani 1 2 d S T P C .
O1 O 0.43246(14) 0.18165(12) 0.7754(2) 0.0398(6) Uani 1 1 d . . . . .
O2 O 0.45609(14) 0.36701(15) 0.8626(2) 0.0509(7) Uani 1 1 d . . . . .
O3 O 0.38945(15) 0.30901(15) 0.5543(2) 0.0470(7) Uani 1 1 d . . . . .
N1 N 0.41518(13) 0.26597(14) 0.1913(2) 0.0255(6) Uani 1 1 d . . . . .
C1 C 0.33608(16) 0.27583(19) 0.1364(3) 0.0292(7) Uani 1 1 d . . . . .
H1 H 0.3020 0.2328 0.1141 0.035 Uiso 1 1 calc R U . . .
C2 C 0.30241(17) 0.3491(2) 0.1113(3) 0.0319(8) Uani 1 1 d . . . . .
H2 H 0.2461 0.3538 0.0705 0.038 Uiso 1 1 calc R U . . .
C3 C 0.34785(17) 0.41394(19) 0.1434(3) 0.0294(7) Uani 1 1 d . . . . .
H3 H 0.3235 0.4625 0.1259 0.035 Uiso 1 1 calc R U . . .
C4 C 0.43161(17) 0.40650(18) 0.2031(3) 0.0260(7) Uani 1 1 d . . . . .
C5 C 0.45847(17) 0.33009(16) 0.2214(3) 0.0226(6) Uani 1 1 d . . . . .
C6 C 0.5000 0.4542(3) 0.2500 0.0272(10) Uani 1 2 d S T P . .
H6 H 0.5000 0.5080 0.2500 0.033 Uiso 1 2 calc R U P . .
C7 C 0.41633(17) 0.09317(17) 0.1920(3) 0.0263(7) Uani 1 1 d . . . . .
C8 C 0.36374(18) 0.0801(2) 0.2482(3) 0.0372(8) Uani 1 1 d . . . . .
H8 H 0.3682 0.1106 0.3158 0.045 Uiso 1 1 calc R U . . .
C9 C 0.30549(19) 0.0244(2) 0.2088(3) 0.0437(9) Uani 1 1 d . . . . .
H9 H 0.2718 0.0171 0.2506 0.052 Uiso 1 1 calc R U . . .
C10 C 0.29578(19) -0.0203(2) 0.1100(3) 0.0432(9) Uani 1 1 d . . . . .
H10 H 0.2556 -0.0582 0.0830 0.052 Uiso 1 1 calc R U . . .
C11 C 0.3456(2) -0.0089(2) 0.0510(3) 0.0407(9) Uani 1 1 d . . . . .
H11 H 0.3392 -0.0388 -0.0180 0.049 Uiso 1 1 calc R U . . .
C12 C 0.40542(18) 0.04613(17) 0.0921(3) 0.0310(7) Uani 1 1 d . . . . .
H12 H 0.4398 0.0520 0.0512 0.037 Uiso 1 1 calc R U . . .
C13 C 0.48155(18) 0.11591(19) 0.7948(3) 0.0334(8) Uani 1 1 d . . . . .
H13A H 0.4489 0.0697 0.7846 0.040 Uiso 1 1 calc R U . C .
H13B H 0.5237 0.1163 0.8785 0.040 Uiso 1 1 calc R U . . .
C14 C 0.3881(3) 0.1814(2) 0.8500(5) 0.0586(12) Uani 1 1 d . . . . .
H14A H 0.3559 0.1352 0.8343 0.088 Uiso 1 1 calc R U . . .
H14B H 0.3531 0.2258 0.8307 0.088 Uiso 1 1 calc R U . . .
H14C H 0.4252 0.1830 0.9359 0.088 Uiso 1 1 calc R U . . .
C15 C 0.3796(3) 0.3976(3) 0.8339(5) 0.0686(13) Uani 1 1 d . . . . .
H15A H 0.3585 0.3783 0.8914 0.103 Uiso 1 1 calc R U . . .
H15B H 0.3440 0.3828 0.7510 0.103 Uiso 1 1 calc R U . . .
H15C H 0.3832 0.4530 0.8395 0.103 Uiso 1 1 calc R U . . .
C16 C 0.4858(3) 0.3858(2) 0.5213(3) 0.0663(13) Uani 1 1 d . . . . .
H16A H 0.4947 0.4388 0.5029 0.080 Uiso 0.5 1 d R U P A 1
H16B H 0.4931 0.3530 0.4598 0.080 Uiso 0.5 1 d R U P A 1
H16C H 0.4648 0.4349 0.5263 0.080 Uiso 0.5 1 d R U P B 2
H16D H 0.5113 0.3896 0.4658 0.080 Uiso 0.5 1 d R U P B 2
C17A C 0.4144(5) 0.3793(6) 0.5109(8) 0.052(2) Uani 0.5 1 d . . P C 1
H17A H 0.3791 0.3853 0.4236 0.063 Uiso 0.5 1 calc R U P C 1
H17B H 0.4035 0.4225 0.5544 0.063 Uiso 0.5 1 calc R U P C 1
C17B C 0.4126(5) 0.3278(5) 0.4662(7) 0.0437(18) Uani 0.5 1 d . . P C 2
H17C H 0.3679 0.3518 0.3979 0.052 Uiso 0.5 1 calc R U P C 2
H17D H 0.4293 0.2820 0.4351 0.052 Uiso 0.5 1 calc R U P C 2
C18A C 0.3785(5) 0.2508(5) 0.4677(7) 0.055(2) Uani 0.5 1 d . . P C 1
H18A H 0.3345 0.2644 0.3906 0.082 Uiso 0.5 1 calc R U P C 1
H18B H 0.3659 0.2032 0.4979 0.082 Uiso 0.5 1 calc R U P C 1
H18C H 0.4276 0.2445 0.4546 0.082 Uiso 0.5 1 calc R U P C 1
C18B C 0.3210(5) 0.2532(6) 0.5096(8) 0.068(3) Uani 0.5 1 d . . P C 2
H18D H 0.2753 0.2762 0.4433 0.101 Uiso 0.5 1 calc R U P C 2
H18E H 0.3059 0.2400 0.5765 0.101 Uiso 0.5 1 calc R U P C 2
H18F H 0.3375 0.2074 0.4799 0.101 Uiso 0.5 1 calc R U P C 2

loop_
_atom_site_aniso_label
_atom_site_aniso_U_11
_atom_site_aniso_U_22
_atom_site_aniso_U_33
_atom_site_aniso_U_23
_atom_site_aniso_U_13
_atom_site_aniso_U_12
Pt1 0.02686(9) 0.02266(11) 0.02355(10) 0.000 0.01319(7) 0.000
Na1 0.0356(9) 0.0247(10) 0.0253(9) 0.000 0.0185(7) 0.000
O1 0.0502(14) 0.0294(14) 0.0579(16) 0.0116(11) 0.0405(13) 0.0074(10)
O2 0.0521(14) 0.0474(17) 0.0692(19) -0.0209(14) 0.0412(14) -0.0026(12)
O3 0.0528(15) 0.0583(19) 0.0286(13) 0.0004(12) 0.0151(12) -0.0041(12)
N1 0.0275(12) 0.0286(15) 0.0224(13) -0.0012(11) 0.0122(11) -0.0003(11)
C1 0.0234(15) 0.037(2) 0.0258(17) -0.0057(15) 0.0088(13) -0.0020(13)
C2 0.0228(15) 0.043(2) 0.0278(17) -0.0045(15) 0.0078(13) 0.0033(13)
C3 0.0318(16) 0.031(2) 0.0251(17) 0.0008(14) 0.0112(14) 0.0096(14)
C4 0.0292(15) 0.0318(19) 0.0186(15) 0.0009(13) 0.0113(13) 0.0045(13)
C5 0.0261(14) 0.0254(18) 0.0183(14) -0.0011(12) 0.0111(12) -0.0005(12)
C6 0.035(2) 0.023(3) 0.023(2) 0.000 0.0115(19) 0.000
C7 0.0322(16) 0.0212(18) 0.0256(17) 0.0013(13) 0.0117(13) 0.0036(12)
C8 0.0395(18) 0.036(2) 0.043(2) -0.0054(16) 0.0234(16) -0.0044(15)
C9 0.0383(18) 0.040(2) 0.058(2) 0.0029(19) 0.0254(17) -0.0043(16)
C10 0.0340(17) 0.032(2) 0.049(2) 0.0006(18) 0.0012(16) -0.0055(15)
C11 0.049(2) 0.029(2) 0.0294(18) -0.0042(15) 0.0012(16) 0.0051(16)
C12 0.0397(17) 0.0256(19) 0.0274(17) 0.0033(14) 0.0133(14) 0.0051(13)
C13 0.0373(17) 0.0258(19) 0.037(2) 0.0000(15) 0.0147(15) 0.0010(14)
C14 0.078(3) 0.038(2) 0.095(4) 0.011(2) 0.071(3) 0.0033(19)
C15 0.084(3) 0.053(3) 0.101(4) 0.022(3) 0.071(3) 0.029(2)
C16 0.129(4) 0.043(3) 0.034(2) 0.0060(19) 0.041(3) -0.020(3)
C17A 0.057(5) 0.069(7) 0.031(5) 0.024(5) 0.017(4) 0.015(5)
C17B 0.049(4) 0.050(6) 0.035(4) -0.001(4) 0.020(4) 0.000(4)
C18A 0.049(4) 0.063(6) 0.045(5) -0.013(4) 0.012(4) 0.000(4)
C18B 0.047(5) 0.097(8) 0.050(5) 0.006(5) 0.010(4) -0.029(5)

loop_
_atom_type_symbol
_atom_type_description
_atom_type_scat_dispersion_real
_atom_type_scat_dispersion_imag
_atom_type_scat_source
C C 0.0033 0.0016 'International Tables Vol C Tables 4.2.6.8 and 6.1.1.4'
H H 0.0000 0.0000 'International Tables Vol C Tables 4.2.6.8 and 6.1.1.4'
N N 0.0061 0.0033 'International Tables Vol C Tables 4.2.6.8 and 6.1.1.4'
O O 0.0106 0.0060 'International Tables Vol C Tables 4.2.6.8 and 6.1.1.4'
Na Na 0.0362 0.0249 'International Tables Vol C Tables 4.2.6.8 and 6.1.1.4'
Pt Pt -1.7033 8.3905 'International Tables Vol C Tables 4.2.6.8 and 6.1.1.4'

loop_
_geom_angle_atom_site_label_1
_geom_angle_atom_site_label_2
_geom_angle_atom_site_label_3
_geom_angle
_geom_angle_site_symmetry_1
_geom_angle_site_symmetry_3
C7 Pt1 C7 89.60(16) . 2_655
C7 Pt1 N1 176.21(10) . 2_655
C7 Pt1 N1 94.19(11) 2_655 2_655
C7 Pt1 N1 94.19(11) . .
C7 Pt1 N1 176.21(10) 2_655 .
N1 Pt1 N1 82.02(13) 2_655 .
O2 Na1 O2 105.22(15) 2_656 .
O2 Na1 O1 94.61(9) 2_656 2_656
O2 Na1 O1 153.42(10) . 2_656
O2 Na1 O1 153.42(10) 2_656 .
O2 Na1 O1 94.61(9) . .
O1 Na1 O1 73.23(12) 2_656 .
O2 Na1 O3 71.97(9) 2_656 .
O2 Na1 O3 96.95(10) . .
O1 Na1 O3 106.04(10) 2_656 .
O1 Na1 O3 88.45(9) . .
O2 Na1 O3 96.95(10) 2_656 2_656
O2 Na1 O3 71.97(9) . 2_656
O1 Na1 O3 88.45(9) 2_656 2_656
O1 Na1 O3 106.04(10) . 2_656
O3 Na1 O3 162.14(15) . 2_656
C13 O1 C14 112.0(2) . .
C13 O1 Na1 109.90(17) . .
C14 O1 Na1 123.4(2) . .
C15 O2 C16 115.4(3) . 2_656
C15 O2 Na1 129.7(3) . .
C16 O2 Na1 114.9(2) 2_656 .
C18A O3 C17A 108.6(6) . .
C17B O3 C18B 111.4(5) . .
C17B O3 Na1 113.5(4) . .
C18A O3 Na1 114.3(4) . .
C17A O3 Na1 102.4(3) . .
C18B O3 Na1 119.3(4) . .
C1 N1 C5 115.2(3) . .
C1 N1 Pt1 138.5(2) . .
C5 N1 Pt1 106.30(18) . .
N1 C1 C2 121.1(3) . .
C3 C2 C1 122.7(3) . .
C2 C3 C4 118.3(3) . .
C3 C4 C5 113.8(3) . .
C3 C4 C6 138.4(3) . .
C5 C4 C6 107.8(3) . .
N1 C5 C5 122.69(16) . 2_655
N1 C5 C4 128.8(3) . .
C5 C5 C4 108.47(16) 2_655 .
C4 C6 C4 107.5(4) . 2_655
C8 C7 C12 115.3(3) . .
C8 C7 Pt1 122.0(2) . .
C12 C7 Pt1 122.7(2) . .
C9 C8 C7 122.5(3) . .
C10 C9 C8 120.9(3) . .
C9 C10 C11 118.6(3) . .
C10 C11 C12 120.5(3) . .
C11 C12 C7 122.1(3) . .
O1 C13 C13 108.9(2) . 2_656
C17A C16 O2 114.3(5) . 2_656
O2 C16 C17B 115.4(4) 2_656 .
C16 C17A O3 119.5(7) . .
O3 C17B C16 108.3(6) . .

loop_
_geom_bond_atom_site_label_1
_geom_bond_atom_site_label_2
_geom_bond_distance
_geom_bond_site_symmetry_2
Pt1 C7 1.993(3) .
Pt1 C7 1.993(3) 2_655
Pt1 N1 2.169(2) 2_655
Pt1 N1 2.169(2) .
Na1 O2 2.308(3) 2_656
Na1 O2 2.308(3) .
Na1 O1 2.331(3) 2_656
Na1 O1 2.331(3) .
Na1 O3 2.432(2) .
Na1 O3 2.432(2) 2_656
Na1 C17A 3.112(7) 2_656
Na1 C17A 3.112(7) .
Na1 C13 3.121(4) .
Na1 C13 3.121(4) 2_656
O1 C13 1.429(4) .
O1 C14 1.433(4) .
O2 C15 1.408(4) .
O2 C16 1.410(5) 2_656
O3 C17B 1.334(8) .
O3 C18A 1.419(8) .
O3 C17A 1.488(10) .
O3 C18B 1.512(8) .
N1 C1 1.339(3) .
N1 C5 1.345(4) .
C1 C2 1.412(5) .
C2 C3 1.376(5) .
C3 C4 1.413(4) .
C4 C5 1.422(4) .
C4 C6 1.423(4) .
C5 C5 1.394(6) 2_655
C6 C4 1.423(4) 2_655
C7 C8 1.403(4) .
C7 C12 1.406(4) .
C8 C9 1.386(5) .
C9 C10 1.376(5) .
C10 C11 1.379(5) .
C11 C12 1.397(5) .
C13 C13 1.485(6) 2_656
C16 C17A 1.269(9) .
C16 O2 1.410(5) 2_656
C16 C17B 1.602(9) .
